data_7030600
loop_
_publ_author_name
'Jia, Ai-Quan'
'Jin, Guo-Xin'

_publ_section_title
;
 Syntheses, characterization, and ethylene polymerization of titanium
 and zirconium complexes with [N, O] ligands
;
_journal_coden_ASTM DTARAF
_journal_issue 41
_journal_name_full 'Dalton Transactions'
_journal_page_first 8838
_journal_page_last 8845
_journal_paper_doi 10.1039/b907598d
_journal_year 2009
_chemical_formula_sum 'C13 H9 N O S'
_chemical_formula_weight 227.27
_space_group_IT_number 14
_symmetry_cell_setting monoclinic
_symmetry_space_group_name_Hall '-P 2ybc'
_symmetry_space_group_name_H-M 'P 1 21/c 1'
_atom_sites_solution_hydrogens geom
_atom_sites_solution_primary direct
_atom_sites_solution_secondary difmap
_audit_creation_method SHELXL-97
_cell_angle_alpha 90.00
_cell_angle_beta 111.696(6)
_cell_angle_gamma 90.00
_cell_formula_units_Z 4
_cell_length_a 12.432(5)
_cell_length_b 5.863(3)
_cell_length_c 15.623(7)
_cell_measurement_reflns_used 701
_cell_measurement_temperature 293(2)
_cell_measurement_theta_max 19.104
_cell_measurement_theta_min 2.806
_cell_volume 1058.1(8)
_computing_cell_refinement 'Bruker SMART'
_computing_data_collection 'Bruker SMART'
_computing_data_reduction 'Bruker SHELXTL'
_computing_molecular_graphics 'Bruker SHELXTL'
_computing_publication_material 'Bruker SHELXTL'
_computing_structure_refinement 'SHELXL-97 (Sheldrick, 1997)'
_computing_structure_solution 'SHELXS-97 (Sheldrick, 1990)'
_diffrn_ambient_temperature 293(2)
_diffrn_measured_fraction_theta_full 0.971
_diffrn_measured_fraction_theta_max 0.971
_diffrn_measurement_device_type 'CCD area detector'
_diffrn_measurement_method 'phi and omega scans'
_diffrn_radiation_monochromator graphite
_diffrn_radiation_source 'fine-focus sealed tube'
_diffrn_radiation_type MoK\a
_diffrn_radiation_wavelength 0.71073
_diffrn_reflns_av_R_equivalents 0.0652
_diffrn_reflns_av_sigmaI/netI 0.1428
_diffrn_reflns_limit_h_max 15
_diffrn_reflns_limit_h_min -15
_diffrn_reflns_limit_k_max 5
_diffrn_reflns_limit_k_min -7
_diffrn_reflns_limit_l_max 19
_diffrn_reflns_limit_l_min -15
_diffrn_reflns_number 4851
_diffrn_reflns_theta_full 27.08
_diffrn_reflns_theta_max 27.08
_diffrn_reflns_theta_min 1.76
_diffrn_standards_decay_% 5.31
_exptl_absorpt_coefficient_mu 0.279
_exptl_absorpt_correction_T_max 0.9780
_exptl_absorpt_correction_T_min 0.9462
_exptl_absorpt_correction_type multi-scan
_exptl_absorpt_process_details sadabs
_exptl_crystal_colour colorless
_exptl_crystal_density_diffrn 1.427
_exptl_crystal_density_method 'not measured'
_exptl_crystal_description prism
_exptl_crystal_F_000 472
_exptl_crystal_size_max 0.20
_exptl_crystal_size_mid 0.10
_exptl_crystal_size_min 0.08
_refine_diff_density_max 1.334
_refine_diff_density_min -0.223
_refine_diff_density_rms 0.087
_refine_ls_extinction_method none
_refine_ls_goodness_of_fit_ref 0.830
_refine_ls_hydrogen_treatment mixed
_refine_ls_matrix_type full
_refine_ls_number_parameters 149
_refine_ls_number_reflns 2262
_refine_ls_number_restraints 2
_refine_ls_restrained_S_all 0.830
_refine_ls_R_factor_all 0.1575
_refine_ls_R_factor_gt 0.0771
_refine_ls_shift/su_max 0.005
_refine_ls_shift/su_mean 0.000
_refine_ls_structure_factor_coef Fsqd
_refine_ls_weighting_details 'calc w=1/[\s^2^(Fo^2^)+(0.1011P)^2^+0.0000P] where P=(Fo^2^+2Fc^2^)/3'
_refine_ls_weighting_scheme calc
_refine_ls_wR_factor_gt 0.1803
_refine_ls_wR_factor_ref 0.1996
_reflns_number_gt 889
_reflns_number_total 2262
_reflns_threshold_expression >2sigma(I)
_cod_duplicate_entry 7002569
_cod_data_source_file b907598d.txt
_cod_data_source_block f80927b
_cod_depositor_comments
;
The following automatic conversions were performed:

'_symmetry_cell_setting' value 'Monoclinic' changed to 'monoclinic'
according to
/usr/data/users/saulius/automatic-downloads/retrospective/RSC/lib/dictionaries/cif_core.dic
dictionary named 'cif_core.dic' version 2.4.2 from 2011-04-26.

Automatic conversion script
Id: cif_fix_values 2281 2013-09-26 08:29:07Z andrius 
;
_cod_original_cell_volume 1058.2(8)
_cod_original_sg_symbol_H-M P2(1)/c
_cod_database_code 7030600

loop_
_symmetry_equiv_pos_as_xyz
'x, y, z'
'-x, y+1/2, -z+1/2'
'-x, -y, -z'
'x, -y-1/2, z-1/2'

loop_
_atom_site_label
_atom_site_type_symbol
_atom_site_fract_x
_atom_site_fract_y
_atom_site_fract_z
_atom_site_U_iso_or_equiv
_atom_site_adp_type
_atom_site_occupancy
_atom_site_symmetry_multiplicity
_atom_site_calc_flag
_atom_site_refinement_flags
N1 N 0.5678(3) 0.8303(6) 0.6282(2) 0.0471(10) Uani 1 1 d .
O1 O 0.7691(4) 0.6324(6) 0.6861(3) 0.0763(12) Uani 1 1 d D
S1 S 0.52287(11) 1.2214(2) 0.68458(9) 0.0566(5) Uani 1 1 d .
C1 C 0.8062(4) 0.8025(9) 0.7452(3) 0.0548(13) Uani 1 1 d D
C2 C 0.9220(4) 0.8013(10) 0.8052(4) 0.0664(16) Uani 1 1 d .
H2 H 0.9710 0.6830 0.8035 0.080 Uiso 1 1 calc R
C3 C 0.9622(5) 0.9774(11) 0.8666(4) 0.0738(17) Uani 1 1 d .
H3 H 1.0390 0.9756 0.9070 0.089 Uiso 1 1 calc R
C4 C 0.8928(5) 1.1559(11) 0.8706(4) 0.0719(16) Uani 1 1 d .
H4 H 0.9223 1.2733 0.9128 0.086 Uiso 1 1 calc R
C5 C 0.7825(5) 1.1587(8) 0.8128(4) 0.0596(14) Uani 1 1 d .
H5 H 0.7360 1.2805 0.8155 0.071 Uiso 1 1 calc R
C6 C 0.7343(4) 0.9876(8) 0.7488(3) 0.0454(12) Uani 1 1 d .
C7 C 0.6125(4) 0.9921(7) 0.6850(3) 0.0472(12) Uani 1 1 d .
C8 C 0.4478(4) 0.8762(8) 0.5760(3) 0.0474(12) Uani 1 1 d .
C9 C 0.4098(4) 1.0825(8) 0.5975(3) 0.0472(12) Uani 1 1 d .
C10 C 0.2957(5) 1.1548(8) 0.5529(4) 0.0579(14) Uani 1 1 d .
H10 H 0.2697 1.2917 0.5684 0.069 Uiso 1 1 calc R
C11 C 0.2226(4) 1.0148(8) 0.4847(3) 0.0561(14) Uani 1 1 d .
H11 H 0.1460 1.0572 0.4529 0.067 Uiso 1 1 calc R
C12 C 0.2637(4) 0.8140(9) 0.4642(3) 0.0551(13) Uani 1 1 d .
H12 H 0.2136 0.7225 0.4180 0.066 Uiso 1 1 calc R
C13 C 0.3762(4) 0.7411(9) 0.5090(3) 0.0535(13) Uani 1 1 d .
H13 H 0.4018 0.6037 0.4936 0.064 Uiso 1 1 calc R
H1 H 0.698(4) 0.637(17) 0.661(7) 0.32(7) Uiso 1 1 d D

loop_
_atom_site_aniso_label
_atom_site_aniso_U_11
_atom_site_aniso_U_22
_atom_site_aniso_U_33
_atom_site_aniso_U_23
_atom_site_aniso_U_13
_atom_site_aniso_U_12
N1 0.067(3) 0.037(2) 0.047(3) -0.0019(19) 0.032(2) -0.002(2)
O1 0.090(3) 0.056(2) 0.076(3) -0.012(2) 0.023(2) 0.020(2)
S1 0.0719(10) 0.0445(8) 0.0580(9) -0.0066(6) 0.0293(7) 0.0022(6)
C1 0.071(4) 0.052(3) 0.043(3) -0.001(2) 0.023(3) -0.002(3)
C2 0.058(3) 0.072(4) 0.061(4) -0.007(3) 0.012(3) 0.021(3)
C3 0.051(3) 0.100(5) 0.064(4) -0.003(4) 0.013(3) 0.014(3)
C4 0.059(4) 0.080(4) 0.071(4) -0.011(3) 0.018(3) -0.010(3)
C5 0.069(4) 0.054(3) 0.058(3) 0.001(3) 0.027(3) 0.003(3)
C6 0.038(3) 0.056(3) 0.042(3) 0.014(2) 0.014(2) 0.002(2)
C7 0.068(3) 0.041(3) 0.044(3) 0.002(2) 0.034(3) 0.000(2)
C8 0.055(3) 0.046(3) 0.049(3) 0.013(2) 0.027(3) 0.007(2)
C9 0.051(3) 0.052(3) 0.037(3) 0.003(2) 0.016(2) -0.010(2)
C10 0.081(4) 0.042(3) 0.062(4) 0.007(3) 0.040(3) 0.007(3)
C11 0.050(3) 0.056(3) 0.061(4) 0.007(3) 0.020(3) 0.004(3)
C12 0.056(3) 0.062(4) 0.046(3) -0.007(3) 0.018(3) -0.019(3)
C13 0.053(3) 0.058(3) 0.050(3) -0.006(3) 0.021(3) -0.019(3)

loop_
_atom_type_symbol
_atom_type_description
_atom_type_scat_dispersion_real
_atom_type_scat_dispersion_imag
_atom_type_scat_source
C C 0.0033 0.0016 'International Tables Vol C Tables 4.2.6.8 and 6.1.1.4'
H H 0.0000 0.0000 'International Tables Vol C Tables 4.2.6.8 and 6.1.1.4'
N N 0.0061 0.0033 'International Tables Vol C Tables 4.2.6.8 and 6.1.1.4'
O O 0.0106 0.0060 'International Tables Vol C Tables 4.2.6.8 and 6.1.1.4'
S S 0.1246 0.1234 'International Tables Vol C Tables 4.2.6.8 and 6.1.1.4'

loop_
_geom_angle_atom_site_label_1
_geom_angle_atom_site_label_2
_geom_angle_atom_site_label_3
_geom_angle
C7 N1 C8 110.4(4)
C7 S1 C9 88.4(2)
O1 C1 C2 118.1(5)
O1 C1 C6 122.9(5)
C2 C1 C6 119.0(5)
C3 C2 C1 119.0(5)
C4 C3 C2 122.2(5)
C5 C4 C3 119.0(5)
C4 C5 C6 122.8(5)
C5 C6 C1 118.1(4)
C5 C6 C7 122.5(4)
C1 C6 C7 119.4(4)
N1 C7 C6 122.0(4)
N1 C7 S1 117.2(4)
C6 C7 S1 120.8(3)
C13 C8 C9 120.9(5)
C13 C8 N1 125.3(4)
C9 C8 N1 113.7(4)
C8 C9 C10 121.3(4)
C8 C9 S1 110.2(4)
C10 C9 S1 128.4(4)
C11 C10 C9 117.4(5)
C12 C11 C10 119.6(5)
C11 C12 C13 123.0(5)
C8 C13 C12 117.7(5)

loop_
_geom_bond_atom_site_label_1
_geom_bond_atom_site_label_2
_geom_bond_distance
N1 C7 1.277(5)
N1 C8 1.437(6)
O1 C1 1.321(6)
S1 C7 1.744(5)
S1 C9 1.754(5)
C1 C2 1.398(7)
C1 C6 1.420(6)
C2 C3 1.372(7)
C3 C4 1.372(7)
C4 C5 1.335(6)
C5 C6 1.386(6)
C6 C7 1.473(6)
C8 C13 1.352(6)
C8 C9 1.384(7)
C9 C10 1.396(6)
C10 C11 1.385(6)
C11 C12 1.367(6)
C12 C13 1.380(6)
